data_2231284
loop_
_publ_author_name
'Ma, Yanni'
'Du, Lili'
'Zhang, Qi'
'Cao, Fangjun'
'Zhou, Le'

_publ_section_title
;
 2-(4-Iodophenyl)-1,2,3,4-tetrahydroisoquinoline-1-carbonitrile
;
_journal_coeditor_code RN2087
_journal_issue 8
_journal_name_full 'Acta Crystallographica Section E'
_journal_page_first o2072
_journal_paper_doi 10.1107/S1600536811019830
_journal_volume 67
_journal_year 2011
_chemical_formula_iupac 'C16 H13 I N2'
_chemical_formula_moiety 'C16 H13 I N2'
_chemical_formula_sum 'C16 H13 I N2'
_chemical_formula_weight 360.18
_chemical_name_systematic
;
2-(4-Iodophenyl)-1,2,3,4-tetrahydroisoquinoline-1-carbonitrile
;
_space_group_IT_number 14
_symmetry_cell_setting monoclinic
_symmetry_space_group_name_Hall '-P 2ybc'
_symmetry_space_group_name_H-M 'P 1 21/c 1'
_atom_sites_solution_hydrogens geom
_atom_sites_solution_primary direct
_atom_sites_solution_secondary difmap
_audit_creation_method SHELXL-97
_cell_angle_alpha 90.00
_cell_angle_beta 100.157(6)
_cell_angle_gamma 90.00
_cell_formula_units_Z 4
_cell_length_a 7.347(4)
_cell_length_b 14.832(8)
_cell_length_c 13.149(7)
_cell_measurement_reflns_used 4624
_cell_measurement_temperature 296(2)
_cell_measurement_theta_max 26.33
_cell_measurement_theta_min 2.75
_cell_volume 1410.4(13)
_computing_cell_refinement 'SAINT-Plus (Bruker, 2004)'
_computing_data_collection 'APEX2 (Bruker, 2004)'
_computing_data_reduction 'SAINT-Plus (Bruker, 2004)'
_computing_molecular_graphics 'SHELXTL (Sheldrick, 2008)'
_computing_publication_material 'SHELXTL (Sheldrick, 2008)'
_computing_structure_refinement 'SHELXL97 (Sheldrick, 2008)'
_computing_structure_solution 'SHELXS97 (Sheldrick, 2008)'
_diffrn_ambient_temperature 296(2)
_diffrn_measured_fraction_theta_full 0.997
_diffrn_measured_fraction_theta_max 0.997
_diffrn_measurement_device_type 'Bruker APEXII CCD area-detector'
_diffrn_measurement_method '\f and \w'
_diffrn_radiation_monochromator graphite
_diffrn_radiation_source 'fine-focus sealed tube'
_diffrn_radiation_type MoK\a
_diffrn_radiation_wavelength 0.71073
_diffrn_reflns_av_R_equivalents 0.0179
_diffrn_reflns_av_sigmaI/netI 0.0157
_diffrn_reflns_limit_h_max 8
_diffrn_reflns_limit_h_min -8
_diffrn_reflns_limit_k_max 17
_diffrn_reflns_limit_k_min -17
_diffrn_reflns_limit_l_max 15
_diffrn_reflns_limit_l_min -15
_diffrn_reflns_number 10475
_diffrn_reflns_theta_full 25.49
_diffrn_reflns_theta_max 25.49
_diffrn_reflns_theta_min 2.75
_diffrn_standards_decay_% 0
_diffrn_standards_interval_count 0
_diffrn_standards_interval_time 0
_diffrn_standards_number 0
_exptl_absorpt_coefficient_mu 2.258
_exptl_absorpt_correction_T_max 0.7282
_exptl_absorpt_correction_T_min 0.5319
_exptl_absorpt_correction_type multi-scan
_exptl_absorpt_process_details '(SADABS; Sheldrick, 1996)'
_exptl_crystal_colour colourless
_exptl_crystal_density_diffrn 1.696
_exptl_crystal_density_method 'not measured'
_exptl_crystal_description block
_exptl_crystal_F_000 704
_exptl_crystal_size_max 0.32
_exptl_crystal_size_mid 0.17
_exptl_crystal_size_min 0.15
_refine_diff_density_max 0.548
_refine_diff_density_min -0.421
_refine_ls_extinction_method none
_refine_ls_goodness_of_fit_ref 1.002
_refine_ls_hydrogen_treatment constr
_refine_ls_matrix_type full
_refine_ls_number_parameters 172
_refine_ls_number_reflns 2604
_refine_ls_number_restraints 0
_refine_ls_restrained_S_all 1.002
_refine_ls_R_factor_all 0.0311
_refine_ls_R_factor_gt 0.0237
_refine_ls_shift/su_max 0.000
_refine_ls_shift/su_mean 0.000
_refine_ls_structure_factor_coef Fsqd
_refine_ls_weighting_details 'calc w=1/[\s^2^(Fo^2^)+(0.0295P)^2^+0.8261P] where P=(Fo^2^+2Fc^2^)/3'
_refine_ls_weighting_scheme calc
_refine_ls_wR_factor_gt 0.0570
_refine_ls_wR_factor_ref 0.0615
_reflns_number_gt 2185
_reflns_number_total 2604
_reflns_threshold_expression I>2\s(I)
_cod_data_source_file rn2087.cif
_cod_data_source_block I
_cod_original_cell_volume 1410.5(13)
_cod_original_sg_symbol_H-M 'P 21/c'
_cod_database_code 2231284
_cod_database_fobs_code 2231284

loop_
_symmetry_equiv_pos_as_xyz
'x, y, z'
'-x, y+1/2, -z+1/2'
'-x, -y, -z'
'x, -y-1/2, z-1/2'

loop_
_atom_site_type_symbol
_atom_site_label
_atom_site_fract_x
_atom_site_fract_y
_atom_site_fract_z
_atom_site_U_iso_or_equiv
_atom_site_adp_type
_atom_site_calc_flag
_atom_site_refinement_flags
_atom_site_occupancy
_atom_site_symmetry_multiplicity
C C1 0.2714(3) -0.15209(17) 0.6261(2) 0.0437(6) Uani d . 1 1
C C2 0.3306(4) -0.21738(19) 0.5630(2) 0.0546(7) Uani d . 1 1
H H2 0.3822 -0.2001 0.5064 0.065 Uiso calc R 1 1
C C3 0.3126(4) -0.3078(2) 0.5845(3) 0.0669(8) Uani d . 1 1
H H3 0.3516 -0.3511 0.5420 0.080 Uiso calc R 1 1
C C4 0.2371(4) -0.3340(2) 0.6686(3) 0.0689(9) Uani d . 1 1
H H4 0.2256 -0.3949 0.6832 0.083 Uiso calc R 1 1
C C5 0.1793(4) -0.2698(2) 0.7306(2) 0.0600(8) Uani d . 1 1
H H5 0.1289 -0.2879 0.7874 0.072 Uiso calc R 1 1
C C6 0.1940(4) -0.17800(19) 0.7107(2) 0.0478(6) Uani d . 1 1
C C7 0.1195(4) -0.1080(2) 0.7750(2) 0.0573(7) Uani d . 1 1
H H7A -0.0136 -0.1043 0.7538 0.069 Uiso calc R 1 1
H H7B 0.1448 -0.1265 0.8468 0.069 Uiso calc R 1 1
C C8 0.2025(4) -0.01582(19) 0.76536(19) 0.0488(6) Uani d . 1 1
H H8A 0.1375 0.0287 0.7995 0.059 Uiso calc R 1 1
H H8B 0.3314 -0.0158 0.7985 0.059 Uiso calc R 1 1
C C9 0.2960(3) -0.05317(17) 0.60181(19) 0.0413(6) Uani d . 1 1
H H9 0.2557 -0.0446 0.5273 0.050 Uiso calc R 1 1
C C10 0.4980(4) -0.02988(18) 0.6277(2) 0.0467(6) Uani d . 1 1
C C11 0.2096(3) 0.10006(16) 0.63235(19) 0.0393(5) Uani d . 1 1
C C12 0.1592(4) 0.12960(18) 0.53047(19) 0.0448(6) Uani d . 1 1
H H12 0.1136 0.0883 0.4790 0.054 Uiso calc R 1 1
C C13 0.1760(4) 0.21893(18) 0.5050(2) 0.0485(6) Uani d . 1 1
H H13 0.1421 0.2377 0.4368 0.058 Uiso calc R 1 1
C C14 0.2433(3) 0.28069(17) 0.5812(2) 0.0446(6) Uani d . 1 1
C C15 0.2939(4) 0.2529(2) 0.6825(2) 0.0523(6) Uani d . 1 1
H H15 0.3388 0.2945 0.7337 0.063 Uiso calc R 1 1
C C16 0.2777(4) 0.16344(18) 0.7076(2) 0.0495(6) Uani d . 1 1
H H16 0.3128 0.1451 0.7759 0.059 Uiso calc R 1 1
I I1 0.26329(3) 0.417129(13) 0.542901(16) 0.06623(10) Uani d . 1 1
N N1 0.1875(3) 0.00726(14) 0.65543(15) 0.0412(5) Uani d . 1 1
N N2 0.6490(4) -0.01027(19) 0.6491(2) 0.0653(7) Uani d . 1 1

loop_
_atom_site_aniso_label
_atom_site_aniso_U_11
_atom_site_aniso_U_22
_atom_site_aniso_U_33
_atom_site_aniso_U_12
_atom_site_aniso_U_13
_atom_site_aniso_U_23
C1 0.0390(13) 0.0450(14) 0.0460(14) 0.0045(11) 0.0048(11) 0.0015(11)
C2 0.0525(16) 0.0515(16) 0.0595(17) 0.0038(13) 0.0094(13) -0.0053(13)
C3 0.0638(19) 0.0478(17) 0.087(2) 0.0097(15) 0.0064(17) -0.0124(16)
C4 0.065(2) 0.0480(18) 0.088(2) 0.0024(15) -0.0024(18) 0.0113(17)
C5 0.0554(17) 0.0551(18) 0.0669(19) -0.0026(14) 0.0036(14) 0.0177(15)
C6 0.0408(14) 0.0522(15) 0.0484(15) 0.0000(12) 0.0024(11) 0.0063(12)
C7 0.0628(18) 0.0627(18) 0.0506(16) 0.0028(14) 0.0217(14) 0.0126(13)
C8 0.0569(16) 0.0543(16) 0.0377(13) 0.0071(13) 0.0150(12) 0.0013(12)
C9 0.0431(14) 0.0449(13) 0.0363(13) 0.0030(11) 0.0085(10) -0.0005(10)
C10 0.0496(17) 0.0475(15) 0.0465(15) 0.0045(12) 0.0182(12) 0.0000(12)
C11 0.0343(13) 0.0451(14) 0.0391(13) 0.0060(10) 0.0078(10) -0.0017(10)
C12 0.0452(15) 0.0470(15) 0.0392(13) 0.0040(12) -0.0012(11) -0.0036(11)
C13 0.0531(16) 0.0501(15) 0.0397(13) 0.0061(12) 0.0015(12) 0.0038(12)
C14 0.0436(14) 0.0405(13) 0.0501(15) 0.0037(11) 0.0095(11) 0.0003(11)
C15 0.0573(16) 0.0515(16) 0.0456(14) -0.0012(13) 0.0023(12) -0.0090(12)
C16 0.0570(16) 0.0519(16) 0.0364(13) 0.0039(13) -0.0004(12) 0.0000(12)
I1 0.09151(18) 0.04555(13) 0.06353(15) -0.00255(10) 0.01885(11) 0.00301(9)
N1 0.0436(11) 0.0441(12) 0.0374(11) 0.0057(9) 0.0114(9) 0.0007(9)
N2 0.0508(16) 0.0792(19) 0.0693(17) -0.0032(14) 0.0199(13) -0.0087(14)

loop_
_atom_type_symbol
_atom_type_description
_atom_type_scat_dispersion_real
_atom_type_scat_dispersion_imag
_atom_type_scat_source
C C 0.0033 0.0016 'International Tables Vol C Tables 4.2.6.8 and 6.1.1.4'
H H 0.0000 0.0000 'International Tables Vol C Tables 4.2.6.8 and 6.1.1.4'
N N 0.0061 0.0033 'International Tables Vol C Tables 4.2.6.8 and 6.1.1.4'
I I -0.4742 1.8119 'International Tables Vol C Tables 4.2.6.8 and 6.1.1.4'

loop_
_geom_angle_atom_site_label_1
_geom_angle_atom_site_label_2
_geom_angle_atom_site_label_3
_geom_angle
C6 C1 C2 119.9(3)
C6 C1 C9 121.0(2)
C2 C1 C9 119.0(2)
C3 C2 C1 120.1(3)
C3 C2 H2 119.9
C1 C2 H2 119.9
C2 C3 C4 120.3(3)
C2 C3 H3 119.8
C4 C3 H3 119.8
C5 C4 C3 119.5(3)
C5 C4 H4 120.2
C3 C4 H4 120.2
C4 C5 C6 121.7(3)
C4 C5 H5 119.2
C6 C5 H5 119.2
C1 C6 C5 118.4(3)
C1 C6 C7 120.0(2)
C5 C6 C7 121.5(3)
C8 C7 C6 112.7(2)
C8 C7 H7A 109.1
C6 C7 H7A 109.0
C8 C7 H7B 109.0
C6 C7 H7B 109.1
H7A C7 H7B 107.8
N1 C8 C7 109.4(2)
N1 C8 H8A 109.8
C7 C8 H8A 109.8
N1 C8 H8B 109.8
C7 C8 H8B 109.8
H8A C8 H8B 108.3
N1 C9 C10 110.6(2)
N1 C9 C1 113.3(2)
C10 C9 C1 108.9(2)
N1 C9 H9 108.0
C10 C9 H9 108.0
C1 C9 H9 108.0
N2 C10 C9 177.9(3)
C16 C11 C12 118.1(2)
C16 C11 N1 122.8(2)
C12 C11 N1 119.1(2)
C13 C12 C11 121.0(2)
C13 C12 H12 119.5
C11 C12 H12 119.5
C12 C13 C14 119.8(2)
C12 C13 H13 120.1
C14 C13 H13 120.1
C13 C14 C15 120.1(2)
C13 C14 I1 119.8(2)
C15 C14 I1 120.1(2)
C16 C15 C14 119.9(2)
C16 C15 H15 120.0
C14 C15 H15 120.0
C15 C16 C11 121.0(2)
C15 C16 H16 119.5
C11 C16 H16 119.5
C11 N1 C9 113.42(19)
C11 N1 C8 116.3(2)
C9 N1 C8 112.3(2)

loop_
_geom_bond_atom_site_label_1
_geom_bond_atom_site_label_2
_geom_bond_distance
C1 C6 1.391(4)
C1 C2 1.393(4)
C1 C9 1.519(4)
C2 C3 1.381(4)
C2 H2 0.9300
C3 C4 1.378(5)
C3 H3 0.9300
C4 C5 1.368(5)
C4 H4 0.9300
C5 C6 1.395(4)
C5 H5 0.9300
C6 C7 1.501(4)
C7 C8 1.511(4)
C7 H7A 0.9700
C7 H7B 0.9700
C8 N1 1.471(3)
C8 H8A 0.9700
C8 H8B 0.9700
C9 N1 1.461(3)
C9 C10 1.503(4)
C9 H9 0.9800
C10 N2 1.133(3)
C11 C16 1.392(4)
C11 C12 1.396(3)
C11 N1 1.425(3)
C12 C13 1.378(4)
C12 H12 0.9300
C13 C14 1.383(4)
C13 H13 0.9300
C14 C15 1.381(4)
C14 I1 2.097(3)
C15 C16 1.378(4)
C15 H15 0.9300
C16 H16 0.9300

loop_
_geom_hbond_atom_site_label_D
_geom_hbond_atom_site_label_H
_geom_hbond_atom_site_label_A
_geom_hbond_site_symmetry_A
_geom_hbond_distance_DH
_geom_hbond_distance_HA
_geom_hbond_distance_DA
_geom_hbond_angle_DHA
C13 H13 Cg 3_556 0.93 2.93 3.449(4) 117

loop_
_geom_torsion_atom_site_label_1
_geom_torsion_atom_site_label_2
_geom_torsion_atom_site_label_3
_geom_torsion_atom_site_label_4
_geom_torsion
C6 C1 C2 C3 -0.1(4)
C9 C1 C2 C3 178.9(3)
C1 C2 C3 C4 -0.4(5)
C2 C3 C4 C5 0.3(5)
C3 C4 C5 C6 0.2(5)
C2 C1 C6 C5 0.5(4)
C9 C1 C6 C5 -178.4(2)
C2 C1 C6 C7 -176.2(3)
C9 C1 C6 C7 4.8(4)
C4 C5 C6 C1 -0.6(4)
C4 C5 C6 C7 176.1(3)
C1 C6 C7 C8 -22.5(4)
C5 C6 C7 C8 160.9(3)
C6 C7 C8 N1 50.9(3)
C6 C1 C9 N1 -16.1(3)
C2 C1 C9 N1 165.0(2)
C6 C1 C9 C10 107.4(3)
C2 C1 C9 C10 -71.5(3)
C16 C11 C12 C13 -0.1(4)
N1 C11 C12 C13 179.1(2)
C11 C12 C13 C14 -0.1(4)
C12 C13 C14 C15 0.1(4)
C12 C13 C14 I1 -178.6(2)
C13 C14 C15 C16 0.2(4)
I1 C14 C15 C16 178.9(2)
C14 C15 C16 C11 -0.5(4)
C12 C11 C16 C15 0.4(4)
N1 C11 C16 C15 -178.8(2)
C16 C11 N1 C9 -119.8(3)
C12 C11 N1 C9 61.0(3)
C16 C11 N1 C8 12.6(3)
C12 C11 N1 C8 -166.6(2)
C10 C9 N1 C11 57.7(3)
C1 C9 N1 C11 -179.7(2)
C10 C9 N1 C8 -76.6(3)
C1 C9 N1 C8 46.0(3)
C7 C8 N1 C11 162.7(2)
C7 C8 N1 C9 -64.4(3)
